data_7129596
loop_
_publ_author_name
'Sindlinger, Marvin'
'Str\"obele, Markus'
'Maichle-M\"ossmer, C\"acilia'
'Bettinger, Holger F.'

_publ_section_title
;
 Kinetic stabilization allows structural analysis of a benzoborirene
;
_journal_name_full 'Chemical Communications'
_journal_paper_doi 10.1039/D1CC06588B
_journal_year 2022
_chemical_formula_moiety 'C42 H53 B'
_chemical_formula_sum 'C42 H53 B'
_chemical_formula_weight 568.65
_space_group_crystal_system orthorhombic
_space_group_IT_number 62
_space_group_name_Hall '-P 2ac 2n'
_space_group_name_H-M_alt 'P n m a'
_atom_sites_solution_hydrogens mixed
_atom_sites_solution_primary dual
_audit_creation_date 2021-05-02
_audit_creation_method
;
Olex2 1.3-ac4
(compiled 2020.11.27 svn.r5f609507 for Rigaku Oxford Diffraction, GUI svn.r6214)
;
_audit_update_record
;
2021-05-02 deposited with the CCDC.	2022-01-07 downloaded from the CCDC.
;
_cell_angle_alpha 90
_cell_angle_beta 90
_cell_angle_gamma 90
_cell_formula_units_Z 4
_cell_length_a 16.61817(14)
_cell_length_b 25.11861(17)
_cell_length_c 8.47933(6)
_cell_measurement_reflns_used 34701
_cell_measurement_temperature 99.99(11)
_cell_measurement_theta_max 79.4110
_cell_measurement_theta_min 3.4780
_cell_volume 3539.49(5)
_computing_cell_refinement 'CrysAlisPro 1.171.41.108a (Rigaku OD, 2021)'
_computing_data_collection 'CrysAlisPro 1.171.41.108a (Rigaku OD, 2021)'
_computing_data_reduction 'CrysAlisPro 1.171.41.108a (Rigaku OD, 2021)'
_computing_molecular_graphics 'Olex2 1.3-ac4 (Dolomanov et al., 2009)'
_computing_publication_material 'Olex2 1.3-ac4 (Dolomanov et al., 2009)'
_computing_structure_refinement 'SHELXL 2018/3 (Sheldrick, 2015)'
_computing_structure_solution 'SHELXT  (Sheldrick, 2015)'
_diffrn_ambient_environment N~2~
_diffrn_ambient_temperature 99.99(11)
_diffrn_detector 'Hybrid Pixel Array Detector'
_diffrn_detector_area_resol_mean 10.0000
_diffrn_detector_type HyPix
_diffrn_measured_fraction_theta_full 1.000
_diffrn_measured_fraction_theta_max 1.000
_diffrn_measurement_details
;
List of Runs (angles in degrees, time in seconds):

  # Type    Start    End  Width  t~exp~   \w     \q     \k     \f   Frames
#--------------------------------------------------------------------------
  1  \w     42.00 123.00   0.50    7.50    --   49.83  26.00  86.00  162
  2  \w    -80.00 -18.00   0.50   20.00    --  -90.00  99.00 -99.00  124
  3  \w    104.00 178.00   0.50   20.00    --  111.50  26.00  86.00  148
  4  \w     41.00 109.00   0.50   20.00    --  111.50-119.00  72.00  136
  5  \w    -26.00  24.00   0.50    7.50    --  -49.83  19.00-180.00  100
  6  \w   -122.00 -73.00   0.50    7.50    --  -49.83-125.00  30.00   98
  7  \w    -22.00  26.00   0.50    7.50    --   49.83 -19.00-180.00   96
  8  \w    -22.00  26.00   0.50    7.50    --   49.83 -19.00 150.00   96
  9  \w     41.00  71.00   0.50   20.00    --  111.50 -61.00 -60.00   60
 10  \w     41.00  71.00   0.50   20.00    --  111.50 -61.00  60.00   60
 11  \w     41.00  71.00   0.50   20.00    --  111.50 -61.00-180.00   60
 12  \w    102.00 178.00   0.50   20.00    --  111.50  45.00-180.00  152
 13  \w     41.00 106.00   0.50   20.00    --  111.50 -99.00 153.00  130
 14  \w     41.00  71.00   0.50   20.00    --  111.50 -61.00  30.00   60
 15  \w     41.00  71.00   0.50   20.00    --  111.50 -61.00 -90.00   60
 16  \w     41.00 106.00   0.50   20.00    --  111.50 -77.00 150.00  130
 17  \w     41.00 111.00   0.50   20.00    --  111.50-125.00 -30.00  140
 18  \w     41.00 105.00   0.50   20.00    --  111.50 -94.00 120.00  128
 19  \w     41.00  71.00   0.50   20.00    --  111.50 -61.00-150.00   60
 20  \w   -122.00 -29.00   0.50    7.50    --  -49.83 -77.00  30.00  186
 21  \w   -122.00 -29.00   0.50    7.50    --  -49.83 -77.00-150.00  186
 22  \w   -122.00 -29.00   0.50    7.50    --  -49.83 -77.00 -60.00  186
 23  \w     42.00 122.00   0.50    7.50    --   49.83  37.00 150.00  160
 24  \w   -161.00 -69.00   0.50   20.00    --  -90.00 -77.00 150.00  184
 25  \w   -161.00 -69.00   0.50   20.00    --  -90.00 -77.00  90.00  184
 26  \w   -161.00 -69.00   0.50   20.00    --  -90.00 -77.00  30.00  184
 27  \w   -161.00 -69.00   0.50   20.00    --  -90.00 -77.00-120.00  184
 28  \w   -161.00 -69.00   0.50   20.00    --  -90.00 -77.00 -90.00  184
 29  \w   -161.00 -69.00   0.50   20.00    --  -90.00 -77.00 -30.00  184
 30  \w   -161.00 -69.00   0.50   20.00    --  -90.00 -77.00-180.00  184
 31  \w    104.00 178.00   0.50   20.00    --  111.50  15.00 150.00  148
 32  \w    104.00 178.00   0.50   20.00    --  111.50  15.00  30.00  148
 33  \w     41.00 160.00   0.50   20.00    --  111.50   0.00   0.00  238
 34  \w     41.00  71.00   0.50   20.00    --  111.50 -61.00 -30.00   60
 35  \w     41.00 105.00   0.50   20.00    --  111.50 -94.00   0.00  128
 36  \w   -122.00 -29.00   0.50    7.50    --  -49.83 -77.00 -30.00  186
 37  \w   -122.00 -29.00   0.50    7.50    --  -49.83 -77.00 150.00  186
 38  \w   -122.00 -29.00   0.50    7.50    --  -49.83 -77.00  90.00  186
 39  \w     34.00  95.00   0.50    7.50    --   49.83-125.00  60.00  122
 40  \w   -161.00 -69.00   0.50   20.00    --  -90.00 -77.00-150.00  184
 41  \w   -161.00 -69.00   0.50   20.00    --  -90.00 -77.00 -60.00  184
 42  \w   -161.00 -69.00   0.50   20.00    --  -90.00 -77.00 120.00  184
 43  \w   -161.00 -69.00   0.50   20.00    --  -90.00 -77.00   0.00  184
 44  \w   -161.00 -69.00   0.50   20.00    --  -90.00 -77.00  60.00  184
 45  \w     41.00 111.00   0.50   20.00    --  111.50-125.00 -60.00  140
 46  \w     91.00 178.00   0.50   20.00    --  111.50  77.00 -90.00  174
 47  \w     41.00  71.00   0.50   20.00    --  111.50 -61.00 150.00   60
 48  \w     41.00 105.00   0.50   20.00    --  111.50 -94.00  60.00  128
 49  \w     97.00 178.00   0.50   20.00    --  111.50  61.00  30.00  162
 50  \w    102.00 178.00   0.50   20.00    --  111.50  45.00-150.00  152
 51  \w     97.00 178.00   0.50   20.00    --  111.50  61.00 150.00  162
 52  \w   -122.00 -29.00   0.50    7.50    --  -49.83 -77.00-120.00  186
 53  \w    -86.00 -13.00   0.50    7.50    --  -49.83 125.00  30.00  146
 54  \w     42.00 122.00   0.50    7.50    --   49.83  37.00 -60.00  160
 55  \w     42.00 122.00   0.50    7.50    --   49.83  37.00-150.00  160
 56  \w     41.00 111.00   0.50   20.00    --  111.50-125.00   0.00  140
 57  \w     97.00 178.00   0.50   20.00    --  111.50  61.00 -30.00  162
 58  \w     41.00 111.00   0.50   20.00    --  111.50-125.00 -90.00  140
 59  \w    102.00 127.00   0.50   20.00    --  111.50  45.00-120.00   50
;
_diffrn_measurement_device 'four-circle diffractometer'
_diffrn_measurement_device_type 'XtaLAB Synergy, Dualflex, HyPix'
_diffrn_measurement_method '\w scans'
_diffrn_orient_matrix_type 'CrysAlisPro convention (1999,Acta A55,543-557)'
_diffrn_orient_matrix_UB_11 0.0311375000
_diffrn_orient_matrix_UB_12 -0.0255115000
_diffrn_orient_matrix_UB_13 0.1535100000
_diffrn_orient_matrix_UB_21 0.0030154000
_diffrn_orient_matrix_UB_22 0.0553020000
_diffrn_orient_matrix_UB_23 0.0783398000
_diffrn_orient_matrix_UB_31 -0.0872847000
_diffrn_orient_matrix_UB_32 -0.0072111000
_diffrn_orient_matrix_UB_33 0.0574249000
_diffrn_radiation_monochromator mirror
_diffrn_radiation_probe x-ray
_diffrn_radiation_type 'Cu K\a'
_diffrn_radiation_wavelength 1.54184
_diffrn_reflns_av_R_equivalents 0.0625
_diffrn_reflns_av_unetI/netI 0.0190
_diffrn_reflns_Laue_measured_fraction_full 1.000
_diffrn_reflns_Laue_measured_fraction_max 1.000
_diffrn_reflns_limit_h_max 19
_diffrn_reflns_limit_h_min -19
_diffrn_reflns_limit_k_max 29
_diffrn_reflns_limit_k_min -29
_diffrn_reflns_limit_l_max 9
_diffrn_reflns_limit_l_min -9
_diffrn_reflns_number 80754
_diffrn_reflns_point_group_measured_fraction_full 1.000
_diffrn_reflns_point_group_measured_fraction_max 1.000
_diffrn_reflns_theta_full 63.683
_diffrn_reflns_theta_max 63.683
_diffrn_reflns_theta_min 3.519
_diffrn_source 'micro-focus sealed X-ray tube'
_diffrn_source_type 'PhotonJet (Cu) X-ray Source'
_exptl_absorpt_coefficient_mu 0.435
_exptl_absorpt_correction_T_max 1.000
_exptl_absorpt_correction_T_min 0.805
_exptl_absorpt_correction_type gaussian
_exptl_absorpt_process_details
;
CrysAlisPro 1.171.41.108a (Rigaku Oxford Diffraction, 2021)
Numerical absorption correction based on gaussian integration over
a multifaceted crystal model
Empirical absorption correction using spherical harmonics,
implemented in SCALE3 ABSPACK scaling algorithm.
;
_exptl_crystal_colour 'clear orange'
_exptl_crystal_colour_lustre clear
_exptl_crystal_colour_primary orange
_exptl_crystal_density_diffrn 1.067
_exptl_crystal_description block
_exptl_crystal_F_000 1240
_exptl_crystal_size_max 0.123
_exptl_crystal_size_mid 0.106
_exptl_crystal_size_min 0.065
_refine_diff_density_max 0.477
_refine_diff_density_min -0.195
_refine_diff_density_rms 0.038
_refine_ls_extinction_method none
_refine_ls_goodness_of_fit_ref 1.024
_refine_ls_hydrogen_treatment mixed
_refine_ls_matrix_type full
_refine_ls_number_parameters 285
_refine_ls_number_reflns 2989
_refine_ls_number_restraints 6
_refine_ls_restrained_S_all 1.031
_refine_ls_R_factor_all 0.0506
_refine_ls_R_factor_gt 0.0439
_refine_ls_shift/su_max 0.000
_refine_ls_shift/su_mean 0.000
_refine_ls_structure_factor_coef Fsqd
_refine_ls_weighting_details 'w=1/[\s^2^(Fo^2^)+(0.0566P)^2^+2.0304P] where P=(Fo^2^+2Fc^2^)/3'
_refine_ls_weighting_scheme calc
_refine_ls_wR_factor_gt 0.1118
_refine_ls_wR_factor_ref 0.1167
_reflns_Friedel_coverage 0.000
_reflns_number_gt 2615
_reflns_number_total 2989
_reflns_threshold_expression 'I > 2\s(I)'
_cod_data_source_file d1cc06588b2.cif
_cod_data_source_block ms051v2
_cod_database_code 7129596
_shelx_shelxl_version_number 2018/3
_chemical_oxdiff_formula 'C168  H212  B4  '
_shelx_space_group_comment
;
The symmetry employed for this shelxl refinement is uniquely defined
by the following loop, which should always be used as a source of
symmetry information in preference to the above space-group names.
They are only intended as comments.
;
_reflns_odcompleteness_completeness 89.52
_reflns_odcompleteness_iscentric 1
_reflns_odcompleteness_theta 74.33
_olex2_refinement_description
;
1. Fixed Uiso
 At 1.5 times of:
  All C(H,H,H) groups
2. Uiso/Uaniso restraints and constraints
Uanis(B1) \\sim Ueq: with sigma of 0.001 and sigma for terminal atoms of 0.02
3.a Idealised Me refined as rotating group:
 C18(H18A,H18B,H18C), C19(H19A,H19B,H19C)
;
_olex2_submission_special_instructions 'No special instructions were received'
_oxdiff_exptl_absorpt_empirical_details
;
Empirical correction (ABSPACK) includes:
- Absorption correction using spherical harmonics
- Frame scaling
- Detector area scaling
- B-factor correction
;
_oxdiff_exptl_absorpt_empirical_full_max 3.271
_oxdiff_exptl_absorpt_empirical_full_min 0.351

loop_
_space_group_symop_operation_xyz
'x, y, z'
'-x+1/2, -y, z+1/2'
'-x, y+1/2, -z'
'x+1/2, -y+1/2, -z+1/2'
'-x, -y, -z'
'x-1/2, y, -z-1/2'
'x, -y-1/2, z'
'-x-1/2, y-1/2, z-1/2'

loop_
_atom_site_label
_atom_site_type_symbol
_atom_site_fract_x
_atom_site_fract_y
_atom_site_fract_z
_atom_site_U_iso_or_equiv
_atom_site_adp_type
_atom_site_occupancy
_atom_site_site_symmetry_order
_atom_site_calc_flag
_atom_site_refinement_flags_posn
_atom_site_refinement_flags_adp
_atom_site_refinement_flags_occupancy
_atom_site_disorder_assembly
_atom_site_disorder_group
C1 C 0.46305(12) 0.750000 0.4835(2) 0.0196(4) Uani 1 2 d S T P . .
C2 C 0.48980(8) 0.70149(5) 0.54779(16) 0.0187(3) Uani 1 1 d . . . . .
C3 C 0.54242(8) 0.70209(5) 0.67599(16) 0.0200(3) Uani 1 1 d . . . . .
H3 H 0.5615(10) 0.6679(7) 0.7194(19) 0.025(4) Uiso 1 1 d . . . . .
C4 C 0.56840(12) 0.750000 0.7395(2) 0.0207(4) Uani 1 2 d S T P . .
H4 H 0.6022(14) 0.750000 0.829(3) 0.021(6) Uiso 1 2 d S . P . .
C5 C 0.46036(9) 0.64970(5) 0.47916(17) 0.0208(3) Uani 1 1 d . . . . .
C6 C 0.39202(9) 0.62470(6) 0.54237(18) 0.0236(3) Uani 1 1 d . . . . .
C7 C 0.36625(9) 0.57645(6) 0.47750(19) 0.0273(4) Uani 1 1 d . . . . .
H7 H 0.3173(11) 0.5579(7) 0.525(2) 0.033(4) Uiso 1 1 d . . . . .
C8 C 0.40526(10) 0.55267(6) 0.35210(19) 0.0280(4) Uani 1 1 d . . . . .
C9 C 0.47215(10) 0.57804(6) 0.29042(19) 0.0281(4) Uani 1 1 d . . . . .
H9 H 0.5005(11) 0.5638(7) 0.203(2) 0.035(5) Uiso 1 1 d . . . . .
C10 C 0.50109(9) 0.62615(5) 0.35119(17) 0.0238(3) Uani 1 1 d . . . . .
C11 C 0.34522(9) 0.64806(6) 0.67977(19) 0.0271(4) Uani 1 1 d . . . . .
H11 H 0.3703(10) 0.6822(7) 0.7053(18) 0.023(4) Uiso 1 1 d . . . . .
C12 C 0.25709(11) 0.65773(8) 0.6343(2) 0.0390(4) Uani 1 1 d . . . . .
H12A H 0.2544(13) 0.6841(9) 0.536(3) 0.058 Uiso 1 1 d . U . . .
H12B H 0.2284(14) 0.6724(9) 0.734(3) 0.058 Uiso 1 1 d . U . . .
H12C H 0.2291(13) 0.6221(9) 0.603(3) 0.058 Uiso 1 1 d . U . . .
C13 C 0.35155(13) 0.61302(8) 0.8257(2) 0.0417(5) Uani 1 1 d . . . . .
H13A H 0.3265(14) 0.5757(10) 0.802(3) 0.063 Uiso 1 1 d . U . . .
H13B H 0.3240(14) 0.6303(9) 0.921(3) 0.063 Uiso 1 1 d . U . . .
H13C H 0.4078(15) 0.6080(9) 0.863(3) 0.063 Uiso 1 1 d . U . . .
C14 C 0.37460(11) 0.50032(6) 0.2834(2) 0.0333(4) Uani 1 1 d . . . . .
H14 H 0.3283(13) 0.4883(9) 0.354(3) 0.054(6) Uiso 1 1 d . . . . .
C15 C 0.33984(14) 0.50838(8) 0.1203(3) 0.0510(6) Uani 1 1 d . . . . .
H15A H 0.2936(16) 0.5340(11) 0.127(3) 0.076 Uiso 1 1 d . U . . .
H15B H 0.3183(15) 0.4736(10) 0.073(3) 0.076 Uiso 1 1 d . U . . .
H15C H 0.3878(15) 0.5249(10) 0.046(3) 0.076 Uiso 1 1 d . U . . .
C16 C 0.43893(14) 0.45789(7) 0.2821(3) 0.0471(5) Uani 1 1 d . . . . .
H16A H 0.4846(15) 0.4697(10) 0.205(3) 0.071 Uiso 1 1 d . U . . .
H16B H 0.4148(15) 0.4234(10) 0.243(3) 0.071 Uiso 1 1 d . U . . .
H16C H 0.4599(15) 0.4524(9) 0.392(3) 0.071 Uiso 1 1 d . U . . .
C17 C 0.57608(10) 0.65067(6) 0.27943(19) 0.0280(4) Uani 1 1 d . . . . .
H17 H 0.5848(10) 0.6852(7) 0.327(2) 0.029(4) Uiso 1 1 d . . . . .
C18 C 0.65042(11) 0.61652(8) 0.3138(2) 0.0414(5) Uani 1 1 d . . . . .
H18A H 0.657336 0.612983 0.428091 0.062 Uiso 1 1 calc R U . . .
H18B H 0.698148 0.633552 0.268372 0.062 Uiso 1 1 calc R U . . .
H18C H 0.643339 0.581168 0.266891 0.062 Uiso 1 1 calc R U . . .
C19 C 0.56621(11) 0.65953(8) 0.1022(2) 0.0388(4) Uani 1 1 d . . . . .
H19A H 0.562006 0.625042 0.048783 0.058 Uiso 1 1 calc R U . . .
H19B H 0.612978 0.678925 0.061507 0.058 Uiso 1 1 calc R U . . .
H19C H 0.517304 0.680307 0.082585 0.058 Uiso 1 1 calc R U . . .
C20 C 0.38479(13) 0.750000 0.1720(3) 0.0278(5) Uani 1 2 d S T P . .
C21 C 0.37248(15) 0.750000 0.0080(3) 0.0371(6) Uani 1 2 d S T P . .
H21 H 0.4183(19) 0.750000 -0.068(4) 0.052(8) Uiso 1 2 d S . P . .
C22 C 0.29404(14) 0.750000 -0.0411(3) 0.0314(5) Uani 1 2 d S T P . .
H22 H 0.2823(15) 0.750000 -0.156(3) 0.032(6) Uiso 1 2 d S . P . .
C23 C 0.22919(14) 0.750000 0.0658(3) 0.0321(5) Uani 1 2 d S T P . .
H23 H 0.1723(18) 0.750000 0.026(3) 0.047(8) Uiso 1 2 d S . P . .
C24 C 0.24089(15) 0.750000 0.2257(3) 0.0348(6) Uani 1 2 d S T P . .
H24 H 0.1957(18) 0.750000 0.300(3) 0.048(8) Uiso 1 2 d S . P . .
C25 C 0.32145(13) 0.750000 0.2772(3) 0.0254(5) Uani 1 2 d S T P . .
B1 B 0.40256(15) 0.750000 0.3410(3) 0.0221(5) Uani 1 2 d S TU P . .

loop_
_atom_site_aniso_label
_atom_site_aniso_U_11
_atom_site_aniso_U_22
_atom_site_aniso_U_33
_atom_site_aniso_U_23
_atom_site_aniso_U_13
_atom_site_aniso_U_12
C1 0.0177(10) 0.0199(10) 0.0213(10) 0.000 -0.0001(8) 0.000
C2 0.0175(7) 0.0173(7) 0.0214(7) -0.0001(5) 0.0017(6) 0.0001(5)
C3 0.0182(7) 0.0188(7) 0.0228(7) 0.0023(6) 0.0003(6) 0.0022(6)
C4 0.0178(10) 0.0241(10) 0.0203(10) 0.000 -0.0026(8) 0.000
C5 0.0217(8) 0.0157(7) 0.0249(7) 0.0018(6) -0.0065(6) 0.0024(5)
C6 0.0209(8) 0.0189(7) 0.0308(8) 0.0023(6) -0.0064(6) 0.0007(6)
C7 0.0244(8) 0.0208(7) 0.0368(9) 0.0019(6) -0.0041(7) -0.0025(6)
C8 0.0306(9) 0.0181(7) 0.0354(9) 0.0007(6) -0.0100(7) -0.0005(6)
C9 0.0341(9) 0.0220(8) 0.0283(8) -0.0040(6) -0.0030(7) 0.0042(7)
C10 0.0264(8) 0.0189(7) 0.0260(8) 0.0004(6) -0.0041(6) 0.0019(6)
C11 0.0215(8) 0.0236(8) 0.0362(9) -0.0005(7) 0.0011(7) -0.0033(6)
C12 0.0246(9) 0.0393(10) 0.0531(11) -0.0043(9) 0.0003(8) 0.0011(7)
C13 0.0482(12) 0.0404(10) 0.0366(10) 0.0047(8) 0.0073(9) 0.0041(9)
C14 0.0406(10) 0.0188(8) 0.0406(10) -0.0031(7) -0.0068(8) -0.0044(7)
C15 0.0613(14) 0.0278(9) 0.0639(13) -0.0014(9) -0.0356(11) -0.0071(9)
C16 0.0607(13) 0.0194(8) 0.0613(13) -0.0047(8) -0.0235(11) 0.0026(8)
C17 0.0299(9) 0.0230(8) 0.0312(8) -0.0035(7) 0.0038(7) 0.0005(6)
C18 0.0292(9) 0.0419(10) 0.0532(11) 0.0050(8) -0.0016(8) 0.0015(8)
C19 0.0349(10) 0.0467(10) 0.0347(9) 0.0044(8) 0.0077(7) 0.0028(8)
C20 0.0247(12) 0.0252(11) 0.0333(12) 0.000 -0.0044(9) 0.000
C21 0.0300(14) 0.0524(15) 0.0289(12) 0.000 -0.0015(10) 0.000
C22 0.0341(13) 0.0318(12) 0.0284(12) 0.000 -0.0101(10) 0.000
C23 0.0256(12) 0.0329(12) 0.0378(13) 0.000 -0.0108(10) 0.000
C24 0.0238(12) 0.0453(14) 0.0353(13) 0.000 -0.0044(10) 0.000
C25 0.0278(12) 0.0192(10) 0.0292(11) 0.000 -0.0025(9) 0.000
B1 0.0245(9) 0.0168(8) 0.0248(8) 0.000 0.0023(7) 0.000

loop_
_atom_type_symbol
_atom_type_description
_atom_type_scat_dispersion_real
_atom_type_scat_dispersion_imag
_atom_type_scat_source
C C 0.0181 0.0091 'International Tables Vol C Tables 4.2.6.8 and 6.1.1.4'
H H 0.0000 0.0000 'International Tables Vol C Tables 4.2.6.8 and 6.1.1.4'
B B 0.0090 0.0039 'International Tables Vol C Tables 4.2.6.8 and 6.1.1.4'

loop_
_exptl_crystal_face_index_h
_exptl_crystal_face_index_k
_exptl_crystal_face_index_l
_exptl_crystal_face_perp_dist
-3 3 -1 0.0429
0 2 -1 0.0318
1 0 0 0.0589
-1 0 0 0.0598
-1 2 1 0.0522
1 -1 0 0.0581
-1 -3 1 0.0520
3 2 -1 0.0502
-3 -2 1 0.0598
-3 2 -1 0.0451
3 3 -2 0.0431
-2 1 -1 0.0421
0 1 -1 0.0292
-3 1 -3 0.0332
-2 -1 -2 0.0389
0 -1 -3 0.0375
-3 -1 -1 0.0520
0 -1 -1 0.0419
2 2 1 0.0482
1 2 1 0.0435
0 3 2 0.0452
-1 -2 -1 0.0519
0 -1 0 0.0642
0 1 0 0.0322
-2 3 0 0.0444
-1 1 0 0.0459
0 -3 1 0.0497
-3 3 1 0.0526
1 2 0 0.0491
-2 -3 0 0.0673
-1 3 0 0.0393
1 3 -1 0.0404
-3 1 0 0.0551
1 -2 3 0.0324
3 -1 1 0.0542
-3 -2 3 0.0536
3 2 0 0.0540
1 -2 1 0.0457
-2 4 1 0.0486

loop_
_geom_angle_atom_site_label_1
_geom_angle_atom_site_label_2
_geom_angle_atom_site_label_3
_geom_angle
_geom_angle_site_symmetry_1
_geom_angle_site_symmetry_3
_geom_angle_publ_flag
C2 C1 C2 120.00(18) 7_575 . ?
C2 C1 B1 120.00(9) . . ?
C2 C1 B1 120.00(9) 7_575 . ?
C1 C2 C5 119.70(13) . . ?
C3 C2 C1 119.38(13) . . ?
C3 C2 C5 120.91(12) . . ?
C2 C3 H3 118.8(9) . . ?
C4 C3 C2 120.47(13) . . ?
C4 C3 H3 120.7(9) . . ?
C3 C4 C3 120.30(19) . 7_575 ?
C3 C4 H4 119.82(10) 7_575 . ?
C3 C4 H4 119.82(10) . . ?
C6 C5 C2 120.09(13) . . ?
C6 C5 C10 119.65(13) . . ?
C10 C5 C2 120.26(13) . . ?
C5 C6 C11 122.30(13) . . ?
C7 C6 C5 119.03(14) . . ?
C7 C6 C11 118.68(14) . . ?
C6 C7 H7 118.9(10) . . ?
C8 C7 C6 122.28(15) . . ?
C8 C7 H7 118.8(10) . . ?
C7 C8 C9 117.96(14) . . ?
C7 C8 C14 120.66(15) . . ?
C9 C8 C14 121.38(15) . . ?
C8 C9 H9 121.4(11) . . ?
C8 C9 C10 122.32(15) . . ?
C10 C9 H9 116.3(11) . . ?
C5 C10 C17 122.20(13) . . ?
C9 C10 C5 118.76(14) . . ?
C9 C10 C17 119.03(14) . . ?
C6 C11 H11 106.8(9) . . ?
C6 C11 C12 110.94(14) . . ?
C6 C11 C13 111.38(13) . . ?
C12 C11 H11 108.9(9) . . ?
C13 C11 H11 107.3(9) . . ?
C13 C11 C12 111.22(15) . . ?
C11 C12 H12A 109.6(12) . . ?
C11 C12 H12B 106.8(12) . . ?
C11 C12 H12C 110.7(12) . . ?
H12A C12 H12B 113.3(17) . . ?
H12A C12 H12C 108.5(17) . . ?
H12B C12 H12C 107.8(17) . . ?
C11 C13 H13A 109.4(13) . . ?
C11 C13 H13B 111.3(13) . . ?
C11 C13 H13C 113.3(13) . . ?
H13A C13 H13B 110.9(18) . . ?
H13A C13 H13C 108.8(18) . . ?
H13B C13 H13C 103.0(18) . . ?
C8 C14 H14 106.3(12) . . ?
C15 C14 C8 111.19(14) . . ?
C15 C14 H14 106.9(12) . . ?
C16 C14 C8 112.01(14) . . ?
C16 C14 H14 109.2(12) . . ?
C16 C14 C15 110.99(17) . . ?
C14 C15 H15A 109.1(15) . . ?
C14 C15 H15B 112.2(14) . . ?
C14 C15 H15C 107.2(13) . . ?
H15A C15 H15B 107.5(19) . . ?
H15A C15 H15C 110(2) . . ?
H15B C15 H15C 110.6(19) . . ?
C14 C16 H16A 108.6(13) . . ?
C14 C16 H16B 109.0(14) . . ?
C14 C16 H16C 109.7(14) . . ?
H16A C16 H16B 109(2) . . ?
H16A C16 H16C 111.5(19) . . ?
H16B C16 H16C 109.0(19) . . ?
C10 C17 H17 108.6(10) . . ?
C10 C17 C18 111.02(13) . . ?
C10 C17 C19 111.42(14) . . ?
C18 C17 H17 107.6(10) . . ?
C19 C17 H17 107.2(10) . . ?
C19 C17 C18 110.80(14) . . ?
C17 C18 H18A 109.5 . . ?
C17 C18 H18B 109.5 . . ?
C17 C18 H18C 109.5 . . ?
H18A C18 H18B 109.5 . . ?
H18A C18 H18C 109.5 . . ?
H18B C18 H18C 109.5 . . ?
C17 C19 H19A 109.5 . . ?
C17 C19 H19B 109.5 . . ?
C17 C19 H19C 109.5 . . ?
H19A C19 H19B 109.5 . . ?
H19A C19 H19C 109.5 . . ?
H19B C19 H19C 109.5 . . ?
C21 C20 B1 176.7(2) . . ?
C25 C20 C21 121.9(2) . . ?
C25 C20 B1 61.36(16) . . ?
C20 C21 H21 121.9(17) . . ?
C22 C21 C20 116.1(2) . . ?
C22 C21 H21 122.0(17) . . ?
C21 C22 H22 119.0(15) . . ?
C21 C22 C23 122.2(2) . . ?
C23 C22 H22 118.8(15) . . ?
C22 C23 H23 120.2(16) . . ?
C24 C23 C22 121.9(2) . . ?
C24 C23 H23 117.9(16) . . ?
C23 C24 H24 122.0(17) . . ?
C23 C24 C25 116.2(2) . . ?
C25 C24 H24 121.8(17) . . ?
C20 C25 C24 121.7(2) . . ?
C20 C25 B1 62.15(16) . . ?
C24 C25 B1 176.2(2) . . ?
C20 B1 C1 151.9(2) . . ?
C25 B1 C1 151.6(2) . . ?
C25 B1 C20 56.49(15) . . ?

loop_
_geom_bond_atom_site_label_1
_geom_bond_atom_site_label_2
_geom_bond_distance
_geom_bond_site_symmetry_2
_geom_bond_publ_flag
C1 C2 1.4069(17) 7_575 ?
C1 C2 1.4069(17) . ?
C1 B1 1.572(3) . ?
C2 C3 1.395(2) . ?
C2 C5 1.5069(19) . ?
C3 H3 0.987(17) . ?
C3 C4 1.3875(17) . ?
C4 H4 0.95(2) . ?
C5 C6 1.404(2) . ?
C5 C10 1.409(2) . ?
C6 C7 1.398(2) . ?
C6 C11 1.519(2) . ?
C7 H7 1.020(18) . ?
C7 C8 1.381(2) . ?
C8 C9 1.384(2) . ?
C8 C14 1.526(2) . ?
C9 H9 0.951(19) . ?
C9 C10 1.399(2) . ?
C10 C17 1.518(2) . ?
C11 H11 0.977(17) . ?
C11 C12 1.534(2) . ?
C11 C13 1.522(2) . ?
C12 H12A 1.06(2) . ?
C12 H12B 1.04(2) . ?
C12 H12C 1.04(2) . ?
C13 H13A 1.05(2) . ?
C13 H13B 1.02(2) . ?
C13 H13C 0.99(2) . ?
C14 H14 1.02(2) . ?
C14 C15 1.513(3) . ?
C14 C16 1.510(3) . ?
C15 H15A 1.00(3) . ?
C15 H15B 1.02(3) . ?
C15 H15C 1.10(3) . ?
C16 H16A 1.04(3) . ?
C16 H16B 1.01(3) . ?
C16 H16C 1.00(3) . ?
C17 H17 0.967(18) . ?
C17 C18 1.532(2) . ?
C17 C19 1.528(2) . ?
C18 H18A 0.9800 . ?
C18 H18B 0.9800 . ?
C18 H18C 0.9800 . ?
C19 H19A 0.9800 . ?
C19 H19B 0.9800 . ?
C19 H19C 0.9800 . ?
C20 C21 1.406(3) . ?
C20 C25 1.380(3) . ?
C20 B1 1.463(3) . ?
C21 H21 1.00(3) . ?
C21 C22 1.368(3) . ?
C22 H22 0.99(3) . ?
C22 C23 1.408(4) . ?
C23 H23 1.00(3) . ?
C23 C24 1.370(3) . ?
C24 H24 0.98(3) . ?
C24 C25 1.408(3) . ?
C25 B1 1.452(3) . ?

loop_
_geom_torsion_atom_site_label_1
_geom_torsion_atom_site_label_2
_geom_torsion_atom_site_label_3
_geom_torsion_atom_site_label_4
_geom_torsion
_geom_torsion_site_symmetry_1
_geom_torsion_site_symmetry_2
_geom_torsion_site_symmetry_3
_geom_torsion_site_symmetry_4
_geom_torsion_publ_flag
C1 C2 C3 C4 -0.2(2) . . . . ?
C1 C2 C5 C6 -92.38(18) . . . . ?
C1 C2 C5 C10 87.50(18) . . . . ?
C2 C1 C2 C3 0.4(3) 7_575 . . . ?
C2 C1 C2 C5 179.50(11) 7_575 . . . ?
C2 C1 B1 C20 90.32(16) 7_575 . . . ?
C2 C1 B1 C20 -90.32(16) . . . . ?
C2 C1 B1 C25 -89.68(16) 7_575 . . . ?
C2 C1 B1 C25 89.68(16) . . . . ?
C2 C3 C4 C3 -0.1(3) . . . 7_575 ?
C2 C5 C6 C7 -179.50(13) . . . . ?
C2 C5 C6 C11 0.1(2) . . . . ?
C2 C5 C10 C9 179.97(13) . . . . ?
C2 C5 C10 C17 1.2(2) . . . . ?
C3 C2 C5 C6 86.66(17) . . . . ?
C3 C2 C5 C10 -93.46(17) . . . . ?
C5 C2 C3 C4 -179.21(15) . . . . ?
C5 C6 C7 C8 -0.6(2) . . . . ?
C5 C6 C11 C12 121.68(16) . . . . ?
C5 C6 C11 C13 -113.85(17) . . . . ?
C5 C10 C17 C18 111.13(16) . . . . ?
C5 C10 C17 C19 -124.84(15) . . . . ?
C6 C5 C10 C9 -0.2(2) . . . . ?
C6 C5 C10 C17 -178.93(13) . . . . ?
C6 C7 C8 C9 0.1(2) . . . . ?
C6 C7 C8 C14 -179.25(14) . . . . ?
C7 C6 C11 C12 -58.70(18) . . . . ?
C7 C6 C11 C13 65.77(19) . . . . ?
C7 C8 C9 C10 0.4(2) . . . . ?
C7 C8 C14 C15 110.63(19) . . . . ?
C7 C8 C14 C16 -124.54(18) . . . . ?
C8 C9 C10 C5 -0.4(2) . . . . ?
C8 C9 C10 C17 178.47(14) . . . . ?
C9 C8 C14 C15 -68.7(2) . . . . ?
C9 C8 C14 C16 56.1(2) . . . . ?
C9 C10 C17 C18 -67.64(19) . . . . ?
C9 C10 C17 C19 56.38(18) . . . . ?
C10 C5 C6 C7 0.6(2) . . . . ?
C10 C5 C6 C11 -179.76(13) . . . . ?
C11 C6 C7 C8 179.74(14) . . . . ?
C14 C8 C9 C10 179.75(14) . . . . ?
C20 C21 C22 C23 0.0 . . . . ?
C20 C25 B1 C1 180.000(0) . . . . ?
C21 C20 C25 C24 0.000(0) . . . . ?
C21 C20 C25 B1 180.0 . . . . ?
C21 C22 C23 C24 0.0 . . . . ?
C22 C23 C24 C25 0.000(0) . . . . ?
C23 C24 C25 C20 0.000(0) . . . . ?
C25 C20 C21 C22 0.000(0) . . . . ?
C25 C20 B1 C1 180.000(0) . . . . ?
B1 C1 C2 C3 -178.91(16) . . . . ?
B1 C1 C2 C5 0.1(2) . . . . ?
B1 C20 C25 C24 180.000(0) . . . . ?

loop_
_exptl_oxdiff_crystal_face_indexfrac_h
_exptl_oxdiff_crystal_face_indexfrac_k
_exptl_oxdiff_crystal_face_indexfrac_l
_exptl_oxdiff_crystal_face_x
_exptl_oxdiff_crystal_face_y
_exptl_oxdiff_crystal_face_z
-3.0000 2.9999 -0.9999 -0.3234 0.0785 0.1828
0.0001 2.0000 -1.0000 -0.2045 0.0323 -0.0719
1.0000 0.0001 -0.0000 0.0311 0.0030 -0.0873
-1.0000 -0.0001 0.0000 -0.0311 -0.0030 0.0873
-1.0001 2.0000 1.0001 0.0714 0.1859 0.1303
1.0000 -1.0000 -0.0000 0.0566 -0.0523 -0.0801
-1.0001 -3.0001 1.0001 0.1989 -0.0906 0.1664
3.0002 2.0001 -1.0002 -0.1111 0.0413 -0.3337
-3.0002 -2.0001 1.0002 0.1111 -0.0413 0.3337
-3.0000 1.9999 -0.9999 -0.2979 0.0232 0.1900
3.0003 3.0002 -2.0002 -0.2902 0.0183 -0.3984
-2.0000 0.9999 -1.0000 -0.2413 -0.0291 0.1099
0.0001 1.0000 -1.0000 -0.1790 -0.0230 -0.0646
-2.9999 0.9999 -3.0000 -0.5794 -0.1888 0.0824
-2.0000 -1.0001 -2.0000 -0.3438 -0.2180 0.0669
0.0002 -1.0000 -3.0001 -0.4350 -0.2903 -0.1651
-3.0001 -1.0001 -0.9999 -0.2214 -0.1427 0.2117
0.0001 -1.0000 -1.0000 -0.1280 -0.1336 -0.0502
2.0000 2.0001 1.0000 0.1648 0.1950 -0.1316
1.0000 2.0001 1.0000 0.1336 0.1920 -0.0443
-0.0001 3.0000 2.0001 0.2305 0.3226 0.0932
-1.0000 -2.0001 -1.0000 -0.1336 -0.1920 0.0443
-0.0000 -1.0000 -0.0000 0.0255 -0.0553 0.0072
0.0000 1.0000 0.0000 -0.0255 0.0553 -0.0072
-2.0000 2.9999 0.0001 -0.1388 0.1599 0.1529
-1.0000 1.0000 0.0000 -0.0566 0.0523 0.0801
-0.0001 -3.0000 1.0000 0.2300 -0.0876 0.0791
-3.0002 2.9999 1.0002 -0.0164 0.2352 0.2977
1.0001 2.0001 -0.0000 -0.0199 0.1136 -0.1017
-2.0001 -3.0001 0.0001 0.0143 -0.1719 0.1962
-1.0000 3.0000 0.0001 -0.1077 0.1629 0.0657
1.0001 3.0001 -1.0001 -0.1989 0.0906 -0.1664
-3.0001 0.9999 0.0001 -0.1189 0.0463 0.2547
0.9998 -2.0000 3.0001 0.5427 0.1274 0.0994
3.0000 -0.9999 0.9999 0.2724 0.0321 -0.1972
-3.0003 -2.0002 3.0002 0.4182 0.1154 0.4486
3.0001 2.0001 -0.0001 0.0424 0.1197 -0.2763
1.0000 -2.0000 1.0000 0.2357 -0.0292 -0.0154
-2.0001 3.9999 1.0001 -0.0108 0.2935 0.2032
